data_7107748
loop_
_publ_author_name
'Louise N. Dawe'
'Tayel AlHujran'
'Ahn-Huu Tran'
'Jason I. Mercer'
'Edward A. Jackson'
'Lawrence T.Scott'
'Paris E. Georghiou'

_publ_section_title
;
 'Corannulene and its pentaalkylated derivative form stable solid-state
 complexes with pristine C60-fullerene'
;
_journal_name_full Chem.Commun.
_journal_page_first 5563
_journal_paper_doi 10.1039/c2cc30652b
_journal_volume 48
_journal_year 2012
_chemical_formula_moiety 'C40 H50, C60, 1.5(C6 H4 Cl2)'
_chemical_formula_sum 'C109 H56 Cl3'
_chemical_formula_weight 1472.00
_chemical_name_systematic
;
?
;
_space_group_IT_number 14
_symmetry_cell_setting monoclinic
_symmetry_Int_Tables_number 14
_symmetry_space_group_name_Hall '-P 2yn'
_symmetry_space_group_name_H-M 'P 1 21/n 1'
_atom_sites_solution_hydrogens geom
_atom_sites_solution_primary direct
_atom_sites_solution_secondary difmap
_audit_creation_method SHELXL-97
_cell_angle_alpha 90.00
_cell_angle_beta 117.783(5)
_cell_angle_gamma 90.00
_cell_formula_units_Z 4
_cell_length_a 21.975(6)
_cell_length_b 15.264(4)
_cell_length_c 23.000(7)
_cell_measurement_reflns_used 2331
_cell_measurement_temperature 100(2)
_cell_measurement_theta_max 43.1765
_cell_measurement_theta_min 3.6211
_cell_volume 6825(3)
_computing_cell_refinement 'Bruker SMART'
_computing_data_collection 'Bruker SMART'
_computing_data_reduction 'Bruker SAINT'
_computing_molecular_graphics 'CrystalStructure3.7.0(Rigaku/MSC Inc.,2005)'
_computing_publication_material 'CrystalStructure3.7.0(Rigaku/MSC Inc.,2005)'
_computing_structure_refinement 'SHELXL-97 (Acta Cryst.,2008, A64, 112-122)'
_computing_structure_solution 'SHELXD (Acta Cryst., 2002 D58, 1772-1779.)'
_diffrn_ambient_temperature 100(2)
_diffrn_measured_fraction_theta_full 0.917
_diffrn_measured_fraction_theta_max 0.917
_diffrn_measurement_device_type 'CCD area detector'
_diffrn_measurement_method 'phi and omega scans'
_diffrn_radiation_monochromator graphite
_diffrn_radiation_source 'rotating anode'
_diffrn_radiation_type CuK\a
_diffrn_radiation_wavelength 1.54178
_diffrn_reflns_av_R_equivalents 0.0000
_diffrn_reflns_av_sigmaI/netI 0.0989
_diffrn_reflns_limit_h_max 22
_diffrn_reflns_limit_h_min -26
_diffrn_reflns_limit_k_max 18
_diffrn_reflns_limit_k_min 0
_diffrn_reflns_limit_l_max 27
_diffrn_reflns_limit_l_min 0
_diffrn_reflns_number 35649
_diffrn_reflns_theta_full 67.49
_diffrn_reflns_theta_max 67.49
_diffrn_reflns_theta_min 3.62
_exptl_absorpt_coefficient_mu 1.674
_exptl_absorpt_process_details 'TWINABS-Bruker Nonius-Ratio of min to max apparent transmission: 0.788091'
_exptl_crystal_colour red
_exptl_crystal_density_diffrn 1.432
_exptl_crystal_density_method 'not measured'
_exptl_crystal_description prism
_exptl_crystal_F_000 3044
_exptl_crystal_size_max 0.28
_exptl_crystal_size_mid 0.20
_exptl_crystal_size_min 0.17
_refine_diff_density_max 0.628
_refine_diff_density_min -0.430
_refine_diff_density_rms 0.092
_refine_ls_extinction_method none
_refine_ls_goodness_of_fit_ref 1.050
_refine_ls_hydrogen_treatment constr
_refine_ls_matrix_type full
_refine_ls_number_parameters 1675
_refine_ls_number_reflns 14175
_refine_ls_number_restraints 5610
_refine_ls_restrained_S_all 0.968
_refine_ls_R_factor_all 0.1648
_refine_ls_R_factor_gt 0.1184
_refine_ls_shift/su_max 0.000
_refine_ls_shift/su_mean 0.000
_refine_ls_structure_factor_coef Fsqd
_refine_ls_weighting_details 'calc w=1/[\s^2^(Fo^2^)+(0.1313P)^2^+27.9008P] where P=(Fo^2^+2Fc^2^)/3'
_refine_ls_weighting_scheme calc
_refine_ls_wR_factor_gt 0.3145
_refine_ls_wR_factor_ref 0.3355
_reflns_number_gt 8228
_reflns_number_total 14175
_reflns_threshold_expression >2sigma(I)
_cod_data_source_file c2cc30652b.txt
_cod_data_source_block 2
_cod_database_code 7107748

loop_
_symmetry_equiv_pos_as_xyz
'x, y, z'
'-x+1/2, y+1/2, -z+1/2'
'-x, -y, -z'
'x-1/2, -y-1/2, z-1/2'

loop_
_atom_site_label
_atom_site_type_symbol
_atom_site_fract_x
_atom_site_fract_y
_atom_site_fract_z
_atom_site_U_iso_or_equiv
_atom_site_adp_type
_atom_site_occupancy
_atom_site_symmetry_multiplicity
_atom_site_calc_flag
_atom_site_refinement_flags
_atom_site_disorder_assembly
_atom_site_disorder_group
C1 C 0.2891(6) 0.5544(9) 0.0520(6) 0.059(3) Uani 0.602(6) 1 d PDU A 1
C2 C 0.2744(7) 0.4865(9) 0.0028(7) 0.061(3) Uani 0.602(6) 1 d PDU A 1
C3 C 0.3424(7) 0.4529(9) 0.0180(7) 0.059(3) Uani 0.602(6) 1 d PDU A 1
C4 C 0.3989(7) 0.4983(9) 0.0745(7) 0.056(3) Uani 0.602(6) 1 d PDU A 1
C5 C 0.3644(6) 0.5627(10) 0.0953(7) 0.049(3) Uani 0.602(6) 1 d PDU A 1
C6 C 0.3895(10) 0.5835(17) 0.1607(8) 0.056(4) Uani 0.602(6) 1 d PDU A 1
C7 C 0.3431(8) 0.5931(16) 0.1898(9) 0.060(4) Uani 0.602(6) 1 d PDU A 1
C8 C 0.2749(8) 0.5853(13) 0.1484(7) 0.060(4) Uani 0.602(6) 1 d PDU A 1
C9 C 0.2441(7) 0.5657(12) 0.0779(8) 0.056(3) Uani 0.602(6) 1 d PDU A 1
C10 C 0.1826(7) 0.5110(9) 0.0546(7) 0.062(3) Uani 0.602(6) 1 d PDU A 1
C11 C 0.1744(8) 0.4460(9) 0.0106(8) 0.070(3) Uani 0.602(6) 1 d PDU A 1
C12 C 0.2185(8) 0.4325(9) -0.0194(9) 0.073(4) Uani 0.602(6) 1 d PDU A 1
C13 C 0.2277(8) 0.3379(9) -0.0236(9) 0.067(4) Uani 0.602(6) 1 d PDU A 1
C14 C 0.2910(8) 0.3102(9) -0.0110(7) 0.065(3) Uani 0.602(6) 1 d PDU A 1
C15 C 0.3505(8) 0.3668(9) 0.0112(10) 0.065(4) Uani 0.602(6) 1 d PDU A 1
C16 C 0.4107(7) 0.3189(9) 0.0589(7) 0.065(3) Uani 0.602(6) 1 d PDU A 1
C17 C 0.4615(9) 0.3586(9) 0.1139(8) 0.066(3) Uani 0.602(6) 1 d PDU A 1
C18 C 0.4546(8) 0.4539(9) 0.1210(7) 0.064(3) Uani 0.602(6) 1 d PDU A 1
C19 C 0.4783(11) 0.4744(10) 0.1903(8) 0.067(4) Uani 0.602(6) 1 d PDU A 1
C20 C 0.4501(13) 0.5390(17) 0.2119(8) 0.064(4) Uani 0.602(6) 1 d PDU A 1
C21 C 0.4357(8) 0.5184(10) 0.2658(8) 0.065(4) Uani 0.602(6) 1 d PDU A 1
C22 C 0.3696(9) 0.5534(13) 0.2559(10) 0.059(4) Uani 0.602(6) 1 d PDU A 1
C23 C 0.3271(8) 0.5065(13) 0.2735(10) 0.072(4) Uani 0.602(6) 1 d PDU A 1
C24 C 0.2531(8) 0.5009(11) 0.2301(9) 0.065(4) Uani 0.602(6) 1 d PDU A 1
C25 C 0.2299(9) 0.5404(13) 0.1705(8) 0.060(4) Uani 0.602(6) 1 d PDU A 1
C26 C 0.1743(9) 0.4963(9) 0.1137(8) 0.062(3) Uani 0.602(6) 1 d PDU A 1
C27 C 0.1517(9) 0.4137(9) 0.1171(8) 0.067(3) Uani 0.602(6) 1 d PDU A 1
C28 C 0.1411(9) 0.3414(9) 0.0716(8) 0.079(4) Uani 0.602(6) 1 d PDU A 1
C29 C 0.1494(9) 0.3594(9) 0.0182(9) 0.073(4) Uani 0.602(6) 1 d PDU A 1
C30 C 0.1840(8) 0.2922(9) -0.0011(7) 0.067(3) Uani 0.602(6) 1 d PDU A 1
C31 C 0.2074(9) 0.2169(10) 0.0316(7) 0.070(4) Uani 0.602(6) 1 d PDU A 1
C32 C 0.2751(9) 0.1844(10) 0.0437(8) 0.064(4) Uani 0.602(6) 1 d PDU A 1
C33 C 0.3156(7) 0.2284(9) 0.0244(7) 0.062(3) Uani 0.602(6) 1 d PDU A 1
C34 C 0.3906(8) 0.2320(11) 0.0686(8) 0.063(3) Uani 0.602(6) 1 d PDU A 1
C35 C 0.4159(7) 0.1905(8) 0.1277(6) 0.051(3) Uani 0.602(6) 1 d PDU A 1
C36 C 0.4692(8) 0.2376(9) 0.1860(7) 0.060(3) Uani 0.602(6) 1 d PDU A 1
C37 C 0.4934(11) 0.3182(10) 0.1791(8) 0.067(4) Uani 0.602(6) 1 d PDU A 1
C38 C 0.5005(10) 0.3893(9) 0.2248(8) 0.072(4) Uani 0.602(6) 1 d PDU A 1
C39 C 0.4931(8) 0.3722(9) 0.2796(7) 0.065(3) Uani 0.602(6) 1 d PDU A 1
C40 C 0.4584(8) 0.4405(9) 0.2995(7) 0.070(4) Uani 0.602(6) 1 d PDU A 1
C41 C 0.4129(8) 0.3948(10) 0.3215(8) 0.066(3) Uani 0.602(6) 1 d PDU A 1
C42 C 0.3501(8) 0.4261(12) 0.3121(15) 0.073(4) Uani 0.602(6) 1 d PDU A 1
C43 C 0.2888(8) 0.3692(9) 0.2849(8) 0.071(3) Uani 0.602(6) 1 d PDU A 1
C44 C 0.2267(9) 0.4140(10) 0.2355(8) 0.062(4) Uani 0.602(6) 1 d PDU A 1
C45 C 0.1766(8) 0.3725(9) 0.1816(8) 0.066(3) Uani 0.602(6) 1 d PDU A 1
C46 C 0.1863(8) 0.2782(9) 0.1750(7) 0.067(3) Uani 0.602(6) 1 d PDU A 1
C47 C 0.1626(8) 0.2577(9) 0.1068(7) 0.072(3) Uani 0.602(6) 1 d PDU A 1
C48 C 0.1966(8) 0.1995(10) 0.0888(8) 0.065(3) Uani 0.602(6) 1 d PDU A 1
C49 C 0.2564(9) 0.1531(10) 0.1373(7) 0.065(3) Uani 0.602(6) 1 d PDU A 1
C50 C 0.3016(8) 0.1413(10) 0.1072(7) 0.070(4) Uani 0.602(6) 1 d PDU A 1
C51 C 0.3711(8) 0.1446(11) 0.1495(7) 0.064(3) Uani 0.602(6) 1 d PDU A 1
C52 C 0.3973(7) 0.1618(10) 0.2202(7) 0.056(3) Uani 0.602(6) 1 d PDU A 1
C53 C 0.4568(7) 0.2196(9) 0.2428(7) 0.071(3) Uani 0.602(6) 1 d PDU A 1
C54 C 0.4675(8) 0.2866(9) 0.2885(7) 0.069(4) Uani 0.602(6) 1 d PDU A 1
C55 C 0.4190(8) 0.2993(10) 0.3155(8) 0.075(4) Uani 0.602(6) 1 d PDU A 1
C56 C 0.3635(7) 0.2421(10) 0.2932(7) 0.065(3) Uani 0.602(6) 1 d PDU A 1
C57 C 0.2962(8) 0.2809(9) 0.2802(7) 0.071(3) Uani 0.602(6) 1 d PDU A 1
C58 C 0.2430(9) 0.2360(13) 0.2216(8) 0.062(3) Uani 0.602(6) 1 d PDU A 1
C59 C 0.2769(7) 0.1670(8) 0.2023(7) 0.061(3) Uani 0.602(6) 1 d PDU A 1
C60 C 0.3518(7) 0.1760(11) 0.2443(8) 0.067(4) Uani 0.602(6) 1 d PDU A 1
C101 C 0.4546(12) 0.3766(13) 0.3357(13) 0.075(5) Uani 0.398(6) 1 d PDU A 2
C102 C 0.5050(13) 0.3599(13) 0.3120(12) 0.076(5) Uani 0.398(6) 1 d PDU A 2
C103 C 0.4999(13) 0.2760(14) 0.2796(12) 0.076(5) Uani 0.398(6) 1 d PDU A 2
C104 C 0.4514(12) 0.2280(15) 0.2958(12) 0.077(5) Uani 0.398(6) 1 d PDU A 2
C105 C 0.4281(12) 0.2873(15) 0.3311(15) 0.079(5) Uani 0.398(6) 1 d PDU A 2
C106 C 0.3614(10) 0.2733(14) 0.3161(12) 0.065(4) Uani 0.398(6) 1 d PDU A 2
C107 C 0.3177(10) 0.3484(13) 0.3087(11) 0.059(4) Uani 0.398(6) 1 d PDU A 2
C108 C 0.3380(11) 0.4335(15) 0.310(2) 0.063(4) Uani 0.398(6) 1 d PDU A 2
C109 C 0.4113(11) 0.4457(14) 0.3266(12) 0.070(4) Uani 0.398(6) 1 d PDU A 2
C110 C 0.4187(11) 0.5194(15) 0.2884(12) 0.067(4) Uani 0.398(6) 1 d PDU A 2
C111 C 0.4697(11) 0.5089(15) 0.2703(12) 0.065(4) Uani 0.398(6) 1 d PDU A 2
C112 C 0.5062(12) 0.4272(14) 0.2744(10) 0.070(4) Uani 0.398(6) 1 d PDU A 2
C113 C 0.5088(13) 0.4166(14) 0.2125(10) 0.061(4) Uani 0.398(6) 1 d PDU A 2
C114 C 0.5038(17) 0.3389(14) 0.1825(10) 0.064(4) Uani 0.398(6) 1 d PDU A 2
C115 C 0.5022(12) 0.2641(14) 0.2220(11) 0.068(4) Uani 0.398(6) 1 d PDU A 2
C116 C 0.4539(13) 0.2005(16) 0.1753(11) 0.068(4) Uani 0.398(6) 1 d PDU A 2
C117 C 0.4116(12) 0.1519(17) 0.1915(12) 0.075(5) Uani 0.398(6) 1 d PDU A 2
C118 C 0.4099(11) 0.1679(17) 0.2537(12) 0.072(5) Uani 0.398(6) 1 d PDU A 2
C119 C 0.3369(11) 0.1568(19) 0.2362(13) 0.071(5) Uani 0.398(6) 1 d PDU A 2
C120 C 0.3141(11) 0.2096(14) 0.2691(10) 0.067(4) Uani 0.398(6) 1 d PDU A 2
C121 C 0.2426(14) 0.2403(19) 0.2320(12) 0.063(5) Uani 0.398(6) 1 d PDU A 2
C122 C 0.2465(9) 0.3291(13) 0.2577(9) 0.054(4) Uani 0.398(6) 1 d PDU A 2
C123 C 0.2123(13) 0.3983(14) 0.2196(11) 0.051(4) Uani 0.398(6) 1 d PDU A 2
C124 C 0.2372(13) 0.4886(17) 0.2226(14) 0.060(5) Uani 0.398(6) 1 d PDU A 2
C125 C 0.3026(11) 0.5075(19) 0.2670(15) 0.060(4) Uani 0.398(6) 1 d PDU A 2
C126 C 0.3502(11) 0.559(2) 0.2515(16) 0.061(5) Uani 0.398(6) 1 d PDU A 2
C127 C 0.3256(12) 0.588(3) 0.1884(14) 0.066(5) Uani 0.398(6) 1 d PDU A 2
C128 C 0.3796(14) 0.584(3) 0.1678(13) 0.059(5) Uani 0.398(6) 1 d PDU A 2
C129 C 0.4411(19) 0.543(3) 0.2032(13) 0.063(5) Uani 0.398(6) 1 d PDU A 2
C130 C 0.4714(15) 0.4891(16) 0.1696(11) 0.061(4) Uani 0.398(6) 1 d PDU A 2
C131 C 0.4341(12) 0.4835(14) 0.1034(11) 0.064(4) Uani 0.398(6) 1 d PDU A 2
C132 C 0.4279(10) 0.3965(12) 0.0747(10) 0.061(4) Uani 0.398(6) 1 d PDU A 2
C133 C 0.4616(13) 0.3248(13) 0.1123(11) 0.062(4) Uani 0.398(6) 1 d PDU A 2
C134 C 0.4358(11) 0.2352(13) 0.1093(11) 0.069(4) Uani 0.398(6) 1 d PDU A 2
C135 C 0.3696(11) 0.2261(19) 0.0616(14) 0.072(5) Uani 0.398(6) 1 d PDU A 2
C136 C 0.3231(11) 0.1731(15) 0.0769(12) 0.067(4) Uani 0.398(6) 1 d PDU A 2
C137 C 0.3411(12) 0.141(2) 0.1380(12) 0.077(5) Uani 0.398(6) 1 d PDU A 2
C138 C 0.2934(12) 0.1408(16) 0.1661(12) 0.072(5) Uani 0.398(6) 1 d PDU A 2
C139 C 0.2287(12) 0.1739(18) 0.1302(12) 0.072(5) Uani 0.398(6) 1 d PDU A 2
C140 C 0.2045(11) 0.2322(14) 0.1656(10) 0.063(4) Uani 0.398(6) 1 d PDU A 2
C141 C 0.1685(12) 0.3067(13) 0.1234(10) 0.066(4) Uani 0.398(6) 1 d PDU A 2
C142 C 0.1679(12) 0.3873(13) 0.1483(11) 0.056(4) Uani 0.398(6) 1 d PDU A 2
C143 C 0.1715(15) 0.4631(16) 0.1105(11) 0.060(4) Uani 0.398(6) 1 d PDU A 2
C144 C 0.2150(16) 0.530(2) 0.1579(12) 0.060(5) Uani 0.398(6) 1 d PDU A 2
C145 C 0.2545(13) 0.578(2) 0.1380(13) 0.069(5) Uani 0.398(6) 1 d PDU A 2
C146 C 0.2651(12) 0.563(2) 0.0805(15) 0.074(5) Uani 0.398(6) 1 d PDU A 2
C147 C 0.3383(12) 0.5693(19) 0.0968(13) 0.070(5) Uani 0.398(6) 1 d PDU A 2
C148 C 0.3635(11) 0.5161(15) 0.0655(11) 0.065(4) Uani 0.398(6) 1 d PDU A 2
C149 C 0.3107(11) 0.4585(15) 0.0150(12) 0.064(4) Uani 0.398(6) 1 d PDU A 2
C150 C 0.3568(11) 0.3852(14) 0.0227(15) 0.065(4) Uani 0.398(6) 1 d PDU A 2
C151 C 0.3341(11) 0.3002(14) 0.0185(12) 0.071(4) Uani 0.398(6) 1 d PDU A 2
C152 C 0.2627(11) 0.2811(14) 0.0055(12) 0.070(4) Uani 0.398(6) 1 d PDU A 2
C153 C 0.2527(12) 0.2058(17) 0.0399(13) 0.070(5) Uani 0.398(6) 1 d PDU A 2
C154 C 0.2075(13) 0.2118(17) 0.0650(14) 0.076(5) Uani 0.398(6) 1 d PDU A 2
C155 C 0.1690(12) 0.2924(15) 0.0598(11) 0.072(4) Uani 0.398(6) 1 d PDU A 2
C156 C 0.1747(14) 0.3629(15) 0.0260(13) 0.084(5) Uani 0.398(6) 1 d PDU A 2
C157 C 0.1737(13) 0.4507(15) 0.0528(12) 0.076(5) Uani 0.398(6) 1 d PDU A 2
C158 C 0.2220(12) 0.5013(14) 0.0384(12) 0.076(5) Uani 0.398(6) 1 d PDU A 2
C159 C 0.2442(12) 0.4440(16) 0.0007(13) 0.077(5) Uani 0.398(6) 1 d PDU A 2
C160 C 0.2206(14) 0.3523(15) -0.0045(15) 0.079(5) Uani 0.398(6) 1 d PDU A 2
C201 C 0.4300(3) 0.0175(4) 0.0343(3) 0.0297(15) Uani 1 1 d . . .
C202 C 0.4156(3) 0.0731(4) -0.0191(3) 0.0294(15) Uani 1 1 d . . .
C203 C 0.4747(3) 0.1263(4) 0.0001(3) 0.0276(15) Uani 1 1 d . . .
C204 C 0.5242(3) 0.1031(4) 0.0635(3) 0.0309(16) Uani 1 1 d . . .
C205 C 0.4951(4) 0.0346(4) 0.0845(3) 0.0318(16) Uani 1 1 d . . .
C206 C 0.5178(3) 0.0086(4) 0.1481(4) 0.0369(18) Uani 1 1 d . . .
C207 C 0.4690(4) -0.0453(4) 0.1563(3) 0.0341(17) Uani 1 1 d . . .
H207 H 0.4826 -0.0689 0.1988 0.041 Uiso 1 1 calc R . .
C208 C 0.4034(3) -0.0660(4) 0.1073(3) 0.0297(15) Uani 1 1 d . . .
C209 C 0.3790(3) -0.0264(4) 0.0410(3) 0.0321(16) Uani 1 1 d . . .
C210 C 0.3120(4) -0.0157(4) -0.0158(3) 0.0326(16) Uani 1 1 d . . .
H210 H 0.2756 -0.0500 -0.0165 0.039 Uiso 1 1 calc R . .
C211 C 0.2955(3) 0.0389(4) -0.0692(3) 0.0308(16) Uani 1 1 d . . .
C212 C 0.3521(3) 0.0923(4) -0.0687(3) 0.0299(15) Uani 1 1 d . . .
C213 C 0.3544(4) 0.1693(4) -0.1071(3) 0.0308(16) Uani 1 1 d . . .
H213 H 0.3138 0.1837 -0.1460 0.037 Uiso 1 1 calc R . .
C214 C 0.4121(3) 0.2219(4) -0.0898(3) 0.0300(16) Uani 1 1 d . . .
C215 C 0.4746(3) 0.2034(4) -0.0304(3) 0.0295(15) Uani 1 1 d . . .
C216 C 0.5379(3) 0.2548(4) 0.0101(3) 0.0308(16) Uani 1 1 d . . .
H216 H 0.5450 0.3064 -0.0091 0.037 Uiso 1 1 calc R . .
C217 C 0.5876(3) 0.2344(4) 0.0734(3) 0.0318(16) Uani 1 1 d . . .
C218 C 0.5784(4) 0.1551(4) 0.1056(3) 0.0345(17) Uani 1 1 d . . .
C219 C 0.6090(4) 0.1231(4) 0.1731(4) 0.0366(17) Uani 1 1 d . . .
H219 H 0.6499 0.1508 0.2044 0.044 Uiso 1 1 calc R . .
C220 C 0.5826(3) 0.0549(4) 0.1953(3) 0.0305(16) Uani 1 1 d . . .
C221 C 0.6221(4) 0.0275(4) 0.2683(3) 0.0334(16) Uani 1 1 d . . .
C222 C 0.6355(4) -0.0723(5) 0.2708(4) 0.0438(19) Uani 1 1 d . . .
H22A H 0.6593 -0.0860 0.2449 0.066 Uiso 1 1 calc R . .
H22B H 0.5916 -0.1037 0.2526 0.066 Uiso 1 1 calc R . .
H22C H 0.6642 -0.0904 0.3165 0.066 Uiso 1 1 calc R . .
C223 C 0.5771(4) 0.0463(5) 0.3018(3) 0.0383(18) Uani 1 1 d . . .
H22D H 0.5967 0.0169 0.3446 0.057 Uiso 1 1 calc R . .
H22E H 0.5304 0.0243 0.2741 0.057 Uiso 1 1 calc R . .
H22F H 0.5754 0.1096 0.3081 0.057 Uiso 1 1 calc R . .
C224 C 0.6922(4) 0.0722(5) 0.3070(4) 0.045(2) Uani 1 1 d . . .
H22G H 0.6854 0.1351 0.3103 0.068 Uiso 1 1 calc R . .
H22H H 0.7199 0.0632 0.2843 0.068 Uiso 1 1 calc R . .
H22I H 0.7161 0.0469 0.3512 0.068 Uiso 1 1 calc R . .
C225 C 0.3563(4) -0.1285(4) 0.1219(3) 0.0349(16) Uani 1 1 d . . .
C226 C 0.3919(4) -0.1725(5) 0.1888(3) 0.0377(17) Uani 1 1 d . . .
H22J H 0.3607 -0.2154 0.1925 0.057 Uiso 1 1 calc R . .
H22K H 0.4044 -0.1282 0.2233 0.057 Uiso 1 1 calc R . .
H22L H 0.4335 -0.2023 0.1936 0.057 Uiso 1 1 calc R . .
C227 C 0.3320(4) -0.2013(4) 0.0707(4) 0.0352(17) Uani 1 1 d . . .
H22M H 0.3719 -0.2305 0.0712 0.053 Uiso 1 1 calc R . .
H22N H 0.3033 -0.1762 0.0271 0.053 Uiso 1 1 calc R . .
H22O H 0.3050 -0.2440 0.0809 0.053 Uiso 1 1 calc R . .
C228 C 0.2933(4) -0.0773(5) 0.1174(4) 0.0380(17) Uani 1 1 d . . .
H22P H 0.2592 -0.1187 0.1175 0.057 Uiso 1 1 calc R . .
H22Q H 0.2727 -0.0430 0.0766 0.057 Uiso 1 1 calc R . .
H22R H 0.3081 -0.0378 0.1551 0.057 Uiso 1 1 calc R . .
C229 C 0.2228(4) 0.0435(4) -0.1268(3) 0.0376(18) Uani 1 1 d . . .
C230 C 0.1739(4) -0.0224(5) -0.1192(4) 0.045(2) Uani 1 1 d . . .
H23A H 0.1913 -0.0821 -0.1174 0.067 Uiso 1 1 calc R . .
H23B H 0.1279 -0.0172 -0.1568 0.067 Uiso 1 1 calc R . .
H23C H 0.1714 -0.0100 -0.0786 0.067 Uiso 1 1 calc R . .
C231 C 0.2284(4) 0.0197(5) -0.1893(4) 0.0422(19) Uani 1 1 d . . .
H23D H 0.2567 0.0636 -0.1966 0.063 Uiso 1 1 calc R . .
H23E H 0.1823 0.0187 -0.2271 0.063 Uiso 1 1 calc R . .
H23F H 0.2497 -0.0381 -0.1838 0.063 Uiso 1 1 calc R . .
C232 C 0.1920(4) 0.1351(4) -0.1325(4) 0.0406(18) Uani 1 1 d . . .
H23G H 0.1878 0.1480 -0.0927 0.061 Uiso 1 1 calc R . .
H23H H 0.1465 0.1374 -0.1709 0.061 Uiso 1 1 calc R . .
H23I H 0.2222 0.1786 -0.1374 0.061 Uiso 1 1 calc R . .
C233 C 0.4071(3) 0.2988(4) -0.1358(3) 0.0326(16) Uani 1 1 d . . .
C234 C 0.4668(4) 0.2899(5) -0.1526(3) 0.0385(18) Uani 1 1 d . . .
H23J H 0.4627 0.2342 -0.1753 0.058 Uiso 1 1 calc R . .
H23K H 0.5106 0.2913 -0.1120 0.058 Uiso 1 1 calc R . .
H23L H 0.4652 0.3385 -0.1811 0.058 Uiso 1 1 calc R . .
C235 C 0.4113(4) 0.3884(5) -0.1024(3) 0.0409(18) Uani 1 1 d . . .
H23M H 0.4160 0.4353 -0.1292 0.061 Uiso 1 1 calc R . .
H23N H 0.4512 0.3889 -0.0587 0.061 Uiso 1 1 calc R . .
H23O H 0.3693 0.3977 -0.0984 0.061 Uiso 1 1 calc R . .
C236 C 0.3410(4) 0.2980(5) -0.2014(3) 0.044(2) Uani 1 1 d . . .
H23P H 0.3453 0.3398 -0.2316 0.066 Uiso 1 1 calc R . .
H23Q H 0.3020 0.3146 -0.1942 0.066 Uiso 1 1 calc R . .
H23R H 0.3334 0.2391 -0.2205 0.066 Uiso 1 1 calc R . .
C237 C 0.6528(4) 0.2915(4) 0.1095(4) 0.0345(17) Uani 1 1 d . . .
C238 C 0.6567(4) 0.3662(5) 0.0667(4) 0.0418(18) Uani 1 1 d . . .
H23S H 0.6166 0.4045 0.0533 0.063 Uiso 1 1 calc R . .
H23T H 0.6571 0.3417 0.0275 0.063 Uiso 1 1 calc R . .
H23U H 0.6988 0.4001 0.0919 0.063 Uiso 1 1 calc R . .
C239 C 0.6550(4) 0.3350(5) 0.1702(3) 0.0417(19) Uani 1 1 d . . .
H23V H 0.6529 0.2900 0.1996 0.063 Uiso 1 1 calc R . .
H23W H 0.6158 0.3748 0.1568 0.063 Uiso 1 1 calc R . .
H23$ H 0.6979 0.3683 0.1932 0.063 Uiso 1 1 calc R . .
C240 C 0.7162(4) 0.2337(5) 0.1287(4) 0.0410(18) Uani 1 1 d . . .
H24A H 0.7579 0.2681 0.1547 0.061 Uiso 1 1 calc R . .
H24B H 0.7170 0.2122 0.0889 0.061 Uiso 1 1 calc R . .
H24C H 0.7145 0.1839 0.1548 0.061 Uiso 1 1 calc R . .
Cl3 Cl 0.4779(3) 0.7481(4) 0.3299(3) 0.086(2) Uani 0.518(6) 1 d P B 3
Cl4 Cl 0.6378(4) 0.7816(7) 0.4203(4) 0.094(3) Uani 0.518(6) 1 d P B 3
C307 C 0.5944(9) 0.6976(11) 0.4377(8) 0.063(4) Uani 0.518(6) 1 d PDU B 3
C308 C 0.5237(10) 0.6869(14) 0.4022(11) 0.060(5) Uani 0.518(6) 1 d PDU B 3
C309 C 0.4874(11) 0.6227(12) 0.4159(8) 0.069(4) Uani 0.518(6) 1 d PDU B 3
H309 H 0.4397 0.6132 0.3887 0.083 Uiso 0.518(6) 1 calc PR B 3
C310 C 0.5259(8) 0.5730(11) 0.4723(8) 0.073(4) Uani 0.518(6) 1 d PDU B 3
H310 H 0.5034 0.5304 0.4857 0.087 Uiso 0.518(6) 1 calc PR B 3
C311 C 0.5963(8) 0.5850(11) 0.5091(11) 0.067(4) Uani 0.518(6) 1 d PDU B 3
H311 H 0.6217 0.5459 0.5444 0.080 Uiso 0.518(6) 1 calc PR B 3
C312 C 0.6311(9) 0.6524(10) 0.4962(8) 0.070(4) Uani 0.518(6) 1 d PDU B 3
H312 H 0.6775 0.6666 0.5258 0.084 Uiso 0.518(6) 1 calc PR B 3
Cl5 Cl 0.6040(3) 0.6339(5) 0.5417(3) 0.084(2) Uani 0.482(6) 1 d P B 4
Cl6 Cl 0.4507(3) 0.6319(4) 0.4293(3) 0.0715(19) Uani 0.482(6) 1 d P B 4
C313 C 0.5829(8) 0.6876(14) 0.4710(10) 0.063(4) Uani 0.482(6) 1 d PDU B 4
C314 C 0.5157(10) 0.6857(19) 0.4210(10) 0.065(5) Uani 0.482(6) 1 d PDU B 4
C315 C 0.5003(12) 0.7292(16) 0.3629(11) 0.069(5) Uani 0.482(6) 1 d PDU B 4
H315 H 0.4536 0.7295 0.3298 0.083 Uiso 0.482(6) 1 calc PR B 4
C316 C 0.5477(9) 0.7726(13) 0.3491(9) 0.067(4) Uani 0.482(6) 1 d PDU B 4
H316 H 0.5344 0.8010 0.3082 0.080 Uiso 0.482(6) 1 calc PR B 4
C317 C 0.6154(11) 0.772(3) 0.3981(10) 0.070(5) Uani 0.482(6) 1 d PDU B 4
H317 H 0.6516 0.7937 0.3905 0.084 Uiso 0.482(6) 1 calc PR B 4
C318 C 0.6277(10) 0.7390(15) 0.4590(10) 0.074(5) Uani 0.482(6) 1 d PDU B 4
H318 H 0.6707 0.7528 0.4955 0.089 Uiso 0.482(6) 1 calc PR B 4
Cl1 Cl -0.0114(3) 0.4787(4) -0.1075(2) 0.0585(12) Uani 0.50 1 d P C -1
Cl2 Cl -0.0494(3) 0.3477(3) -0.0240(3) 0.0692(13) Uani 0.50 1 d P C -1
C301 C -0.0058(10) 0.5174(14) -0.0331(11) 0.056(4) Uani 0.50 1 d PU C -1
C302 C -0.0224(12) 0.4545(16) 0.0037(12) 0.058(4) Uani 0.50 1 d PU C -1
C303 C -0.0173(10) 0.4812(13) 0.0658(10) 0.058(4) Uani 0.50 1 d PU C -1
H303 H -0.0282 0.4434 0.0924 0.070 Uiso 0.50 1 calc PR C -1
C304 C 0.0050(10) 0.5670(15) 0.0836(11) 0.058(4) Uani 0.50 1 d PU C -1
H304 H 0.0107 0.5852 0.1253 0.070 Uiso 0.50 1 calc PR C -1
C305 C 0.0189(9) 0.6246(12) 0.0510(9) 0.053(3) Uani 0.50 1 d PU C -1
H305 H 0.0312 0.6828 0.0666 0.064 Uiso 0.50 1 calc PR C -1
C306 C 0.0150(10) 0.5966(15) -0.0111(10) 0.056(4) Uani 0.50 1 d PU C -1
H306 H 0.0276 0.6359 -0.0357 0.067 Uiso 0.50 1 calc PR C -1

loop_
_atom_site_aniso_label
_atom_site_aniso_U_11
_atom_site_aniso_U_22
_atom_site_aniso_U_33
_atom_site_aniso_U_23
_atom_site_aniso_U_13
_atom_site_aniso_U_12
C1 0.064(6) 0.040(5) 0.067(6) 0.022(5) 0.025(5) -0.004(5)
C2 0.067(6) 0.052(6) 0.063(6) 0.018(5) 0.031(5) -0.001(5)
C3 0.078(6) 0.057(6) 0.054(6) 0.009(5) 0.039(5) 0.002(5)
C4 0.060(6) 0.054(6) 0.067(6) 0.010(5) 0.040(5) -0.013(5)
C5 0.061(6) 0.031(5) 0.063(5) 0.008(5) 0.035(5) -0.011(5)
C6 0.067(6) 0.024(5) 0.072(6) -0.006(5) 0.027(5) -0.006(5)
C7 0.068(6) 0.025(5) 0.081(6) -0.007(5) 0.029(6) 0.003(6)
C8 0.061(6) 0.024(5) 0.087(6) 0.003(5) 0.028(5) 0.011(5)
C9 0.058(6) 0.038(5) 0.074(6) 0.019(5) 0.031(5) 0.007(5)
C10 0.058(5) 0.048(6) 0.075(6) 0.011(5) 0.026(5) 0.012(5)
C11 0.070(6) 0.055(6) 0.075(6) 0.009(5) 0.025(5) 0.008(5)
C12 0.076(6) 0.062(6) 0.069(6) 0.007(5) 0.022(5) 0.004(5)
C13 0.075(6) 0.062(6) 0.060(6) -0.009(5) 0.027(5) -0.002(5)
C14 0.081(6) 0.063(6) 0.058(6) -0.012(5) 0.038(5) 0.008(5)
C15 0.086(6) 0.066(6) 0.057(6) 0.001(5) 0.045(5) 0.010(5)
C16 0.084(6) 0.063(6) 0.066(6) -0.003(5) 0.049(5) 0.018(5)
C17 0.065(6) 0.061(6) 0.087(6) 0.000(5) 0.048(5) 0.002(6)
C18 0.059(6) 0.051(6) 0.086(6) 0.011(5) 0.039(5) -0.011(5)
C19 0.055(6) 0.047(6) 0.085(6) 0.013(6) 0.022(6) -0.013(5)
C20 0.064(6) 0.039(6) 0.074(6) -0.004(5) 0.021(5) -0.017(5)
C21 0.070(6) 0.043(6) 0.065(6) -0.007(5) 0.017(5) -0.011(5)
C22 0.070(6) 0.033(6) 0.071(6) -0.017(5) 0.030(6) -0.001(6)
C23 0.082(7) 0.061(6) 0.071(6) -0.022(5) 0.034(6) 0.016(6)
C24 0.067(7) 0.060(6) 0.075(6) -0.025(5) 0.041(6) 0.023(5)
C25 0.065(6) 0.037(6) 0.084(6) -0.003(5) 0.039(5) 0.020(5)
C26 0.056(6) 0.050(6) 0.087(6) 0.005(5) 0.038(5) 0.012(5)
C27 0.058(6) 0.062(6) 0.091(6) 0.004(5) 0.042(5) 0.001(5)
C28 0.068(6) 0.066(6) 0.093(6) 0.000(6) 0.029(5) -0.004(5)
C29 0.063(6) 0.069(6) 0.080(6) 0.000(5) 0.026(5) -0.008(5)
C30 0.074(6) 0.054(6) 0.065(6) -0.014(5) 0.025(5) -0.010(5)
C31 0.082(6) 0.053(6) 0.067(6) -0.023(5) 0.029(5) -0.021(5)
C32 0.085(6) 0.039(6) 0.062(6) -0.026(5) 0.030(5) -0.006(5)
C33 0.083(6) 0.053(6) 0.057(5) -0.023(5) 0.040(5) 0.007(5)
C34 0.081(6) 0.059(6) 0.065(6) -0.016(5) 0.046(5) 0.016(5)
C35 0.069(6) 0.035(5) 0.069(6) -0.005(5) 0.050(5) 0.016(5)
C36 0.061(6) 0.051(6) 0.075(6) 0.000(5) 0.038(5) 0.014(5)
C37 0.056(6) 0.061(6) 0.088(6) 0.001(5) 0.036(5) 0.003(6)
C38 0.056(6) 0.061(6) 0.085(6) 0.007(6) 0.021(5) 0.001(5)
C39 0.062(6) 0.057(6) 0.059(6) 0.016(5) 0.013(5) 0.007(5)
C40 0.071(6) 0.060(6) 0.054(6) -0.003(5) 0.009(5) 0.000(5)
C41 0.079(6) 0.072(6) 0.043(5) 0.007(5) 0.025(5) 0.015(6)
C42 0.085(6) 0.078(6) 0.060(6) -0.006(5) 0.038(6) 0.016(6)
C43 0.084(6) 0.080(6) 0.063(6) -0.006(5) 0.046(5) 0.015(6)
C44 0.068(6) 0.069(6) 0.069(6) -0.011(5) 0.050(5) 0.018(5)
C45 0.065(6) 0.064(6) 0.085(6) 0.000(5) 0.050(5) -0.001(5)
C46 0.069(6) 0.059(6) 0.088(6) 0.003(5) 0.050(5) -0.010(5)
C47 0.068(6) 0.056(6) 0.091(6) 0.000(5) 0.036(5) -0.020(5)
C48 0.077(6) 0.042(5) 0.077(6) -0.008(5) 0.036(5) -0.026(5)
C49 0.079(6) 0.027(5) 0.082(6) -0.006(5) 0.031(5) -0.020(5)
C50 0.087(6) 0.034(5) 0.077(6) -0.019(5) 0.028(5) -0.002(5)
C51 0.078(6) 0.029(5) 0.083(6) -0.003(5) 0.035(5) 0.013(5)
C52 0.072(6) 0.035(5) 0.070(6) 0.019(5) 0.040(5) 0.012(5)
C53 0.068(6) 0.053(6) 0.071(6) 0.014(5) 0.016(5) 0.023(5)
C54 0.071(6) 0.062(6) 0.055(6) 0.018(5) 0.013(5) 0.014(5)
C55 0.084(6) 0.072(6) 0.050(6) 0.020(5) 0.015(5) 0.009(6)
C56 0.085(6) 0.060(6) 0.054(6) 0.027(5) 0.034(5) -0.005(5)
C57 0.090(6) 0.069(6) 0.065(6) 0.014(5) 0.045(5) 0.000(5)
C58 0.074(6) 0.057(6) 0.077(6) 0.016(5) 0.054(5) -0.014(5)
C59 0.073(6) 0.033(5) 0.081(6) 0.015(5) 0.040(5) -0.020(5)
C60 0.083(6) 0.042(6) 0.073(6) 0.023(5) 0.033(5) 0.001(5)
C101 0.072(7) 0.070(7) 0.072(7) 0.007(6) 0.024(6) -0.004(6)
C102 0.067(7) 0.071(7) 0.079(7) 0.005(7) 0.025(6) -0.003(6)
C103 0.067(7) 0.069(7) 0.081(7) 0.010(6) 0.023(6) 0.009(6)
C104 0.075(7) 0.070(7) 0.075(7) 0.022(6) 0.026(6) 0.009(6)
C105 0.079(7) 0.073(7) 0.072(7) 0.015(6) 0.023(7) 0.000(7)
C106 0.076(7) 0.064(7) 0.066(7) 0.018(6) 0.042(6) -0.004(6)
C107 0.072(7) 0.061(7) 0.062(7) -0.001(6) 0.045(6) 0.000(6)
C108 0.071(7) 0.064(7) 0.066(7) -0.007(6) 0.042(6) -0.005(6)
C109 0.077(7) 0.063(7) 0.066(7) -0.007(6) 0.031(6) -0.014(6)
C110 0.069(7) 0.054(7) 0.074(7) -0.016(6) 0.030(6) -0.023(6)
C111 0.059(7) 0.058(7) 0.076(7) -0.010(6) 0.030(6) -0.024(6)
C112 0.055(7) 0.068(7) 0.079(7) -0.004(7) 0.024(6) -0.016(6)
C113 0.049(7) 0.062(7) 0.084(7) 0.005(6) 0.040(6) -0.016(6)
C114 0.055(7) 0.062(7) 0.087(7) -0.005(6) 0.043(6) -0.005(6)
C115 0.058(7) 0.060(7) 0.086(7) 0.000(6) 0.035(6) 0.011(6)
C116 0.064(7) 0.055(7) 0.089(7) -0.004(7) 0.038(6) 0.010(6)
C117 0.072(7) 0.050(7) 0.092(7) 0.002(7) 0.029(7) 0.003(6)
C118 0.072(7) 0.053(7) 0.084(7) 0.021(6) 0.030(7) 0.002(6)
C119 0.075(7) 0.050(7) 0.085(7) 0.023(6) 0.035(6) -0.007(6)
C120 0.079(7) 0.059(7) 0.073(7) 0.020(6) 0.042(6) -0.005(6)
C121 0.066(7) 0.063(7) 0.074(7) 0.009(6) 0.045(6) -0.012(6)
C122 0.064(6) 0.060(7) 0.063(7) -0.002(6) 0.051(5) -0.010(6)
C123 0.045(7) 0.066(7) 0.068(7) -0.008(6) 0.046(6) -0.004(6)
C124 0.053(7) 0.061(7) 0.073(7) -0.015(7) 0.037(6) 0.002(6)
C125 0.060(7) 0.061(7) 0.071(7) -0.015(6) 0.040(6) -0.005(7)
C126 0.067(7) 0.049(7) 0.073(7) -0.016(6) 0.036(6) -0.016(7)
C127 0.067(7) 0.043(7) 0.082(7) -0.007(7) 0.030(7) -0.007(7)
C128 0.065(7) 0.043(7) 0.077(7) 0.005(7) 0.039(7) -0.019(7)
C129 0.059(7) 0.054(7) 0.079(7) 0.000(7) 0.033(6) -0.024(6)
C130 0.054(7) 0.057(7) 0.080(7) 0.012(7) 0.039(6) -0.020(6)
C131 0.067(7) 0.064(7) 0.074(7) 0.019(6) 0.043(6) -0.014(6)
C132 0.069(7) 0.070(7) 0.070(7) 0.006(6) 0.053(6) -0.012(6)
C133 0.062(7) 0.064(7) 0.083(7) -0.011(6) 0.053(6) -0.005(7)
C134 0.067(7) 0.062(7) 0.088(7) -0.012(6) 0.044(6) 0.004(6)
C135 0.076(7) 0.066(7) 0.083(7) -0.020(6) 0.044(7) 0.001(7)
C136 0.071(7) 0.055(7) 0.085(7) -0.017(6) 0.044(6) -0.005(6)
C137 0.073(7) 0.046(7) 0.096(7) -0.008(7) 0.025(7) -0.005(7)
C138 0.070(7) 0.044(7) 0.092(7) 0.006(6) 0.028(6) -0.020(6)
C139 0.062(7) 0.057(7) 0.087(7) -0.004(6) 0.026(6) -0.020(6)
C140 0.053(7) 0.064(7) 0.081(7) -0.001(6) 0.040(6) -0.015(6)
C141 0.047(6) 0.073(7) 0.081(7) -0.005(6) 0.032(6) -0.007(6)
C142 0.040(6) 0.069(7) 0.072(7) 0.004(6) 0.039(6) -0.005(6)
C143 0.046(7) 0.063(7) 0.076(7) 0.006(7) 0.032(6) 0.002(7)
C144 0.052(7) 0.054(7) 0.076(7) 0.001(7) 0.031(6) 0.001(7)
C145 0.063(7) 0.050(7) 0.085(7) 0.001(7) 0.027(7) -0.002(7)
C146 0.071(7) 0.057(7) 0.082(7) 0.017(7) 0.026(7) 0.001(7)
C147 0.075(7) 0.051(7) 0.078(7) 0.020(6) 0.032(7) -0.013(7)
C148 0.078(7) 0.060(7) 0.068(7) 0.025(6) 0.042(6) -0.012(7)
C149 0.076(7) 0.069(7) 0.059(7) 0.020(6) 0.042(6) -0.011(7)
C150 0.080(7) 0.071(7) 0.063(7) 0.005(6) 0.048(6) -0.006(7)
C151 0.083(7) 0.067(7) 0.071(7) -0.010(6) 0.041(6) -0.006(7)
C152 0.078(7) 0.069(7) 0.064(7) -0.011(6) 0.034(6) -0.008(6)
C153 0.071(7) 0.064(7) 0.075(7) -0.022(6) 0.033(6) -0.008(7)
C154 0.065(7) 0.068(7) 0.085(7) -0.012(7) 0.027(7) -0.018(6)
C155 0.054(7) 0.075(7) 0.083(7) -0.005(7) 0.028(6) -0.007(6)
C156 0.069(7) 0.081(7) 0.079(7) 0.002(7) 0.015(6) 0.002(7)
C157 0.062(7) 0.070(7) 0.076(7) 0.012(7) 0.015(6) 0.011(7)
C158 0.072(7) 0.065(7) 0.074(7) 0.021(6) 0.019(6) 0.011(7)
C159 0.080(7) 0.074(7) 0.066(7) 0.013(6) 0.023(7) 0.000(7)
C160 0.075(7) 0.079(7) 0.069(7) 0.001(7) 0.022(6) -0.002(7)
C201 0.033(4) 0.016(3) 0.037(4) -0.006(3) 0.014(3) -0.002(3)
C202 0.035(4) 0.018(3) 0.034(4) -0.002(3) 0.014(3) 0.000(3)
C203 0.034(4) 0.023(4) 0.027(4) 0.002(3) 0.016(3) 0.005(3)
C204 0.037(4) 0.022(4) 0.036(4) -0.004(3) 0.018(3) -0.002(3)
C205 0.049(5) 0.015(3) 0.033(4) 0.002(3) 0.020(4) 0.004(3)
C206 0.026(4) 0.026(4) 0.059(5) 0.000(3) 0.020(4) 0.000(3)
C207 0.058(5) 0.018(4) 0.027(4) 0.003(3) 0.021(4) 0.005(3)
C208 0.029(4) 0.023(4) 0.036(4) 0.000(3) 0.014(3) 0.000(3)
C209 0.030(4) 0.023(4) 0.037(4) -0.001(3) 0.011(3) 0.003(3)
C210 0.035(4) 0.021(4) 0.041(4) -0.010(3) 0.016(3) -0.009(3)
C211 0.025(4) 0.025(4) 0.034(4) -0.006(3) 0.007(3) -0.004(3)
C212 0.035(4) 0.022(4) 0.030(4) -0.003(3) 0.012(3) -0.002(3)
C213 0.036(4) 0.030(4) 0.021(3) 0.008(3) 0.009(3) 0.003(3)
C214 0.034(4) 0.023(4) 0.033(4) -0.005(3) 0.016(3) -0.007(3)
C215 0.035(4) 0.025(4) 0.030(4) -0.002(3) 0.017(3) -0.011(3)
C216 0.033(4) 0.027(4) 0.031(4) 0.006(3) 0.015(3) -0.009(3)
C217 0.037(4) 0.013(3) 0.044(4) -0.007(3) 0.018(3) -0.004(3)
C218 0.046(4) 0.018(4) 0.037(4) 0.006(3) 0.017(3) 0.005(3)
C219 0.043(4) 0.024(4) 0.041(4) -0.003(3) 0.019(4) 0.003(3)
C220 0.036(4) 0.020(4) 0.033(4) -0.004(3) 0.014(3) 0.006(3)
C221 0.040(4) 0.022(4) 0.033(4) 0.003(3) 0.013(3) 0.001(3)
C222 0.051(5) 0.032(4) 0.041(5) 0.001(3) 0.016(4) -0.003(4)
C223 0.047(5) 0.029(4) 0.030(4) 0.003(3) 0.011(3) 0.000(3)
C224 0.036(4) 0.046(5) 0.039(5) 0.008(4) 0.006(4) -0.007(4)
C225 0.036(4) 0.023(4) 0.036(4) 0.002(3) 0.009(3) -0.004(3)
C226 0.052(5) 0.027(4) 0.038(4) -0.001(3) 0.024(4) 0.000(3)
C227 0.037(4) 0.022(4) 0.046(4) 0.006(3) 0.020(3) -0.001(3)
C228 0.044(4) 0.030(4) 0.043(4) 0.005(3) 0.023(4) 0.004(3)
C229 0.031(4) 0.027(4) 0.035(4) -0.001(3) 0.000(3) 0.000(3)
C230 0.032(4) 0.027(4) 0.064(5) 0.009(4) 0.014(4) -0.006(3)
C231 0.040(4) 0.032(4) 0.040(5) 0.005(3) 0.006(4) 0.003(3)
C232 0.041(4) 0.031(4) 0.039(4) -0.010(3) 0.010(4) -0.003(3)
C233 0.032(4) 0.027(4) 0.034(4) 0.000(3) 0.010(3) -0.002(3)
C234 0.038(4) 0.037(4) 0.033(4) 0.003(3) 0.010(3) -0.006(3)
C235 0.048(5) 0.033(4) 0.031(4) 0.009(3) 0.010(3) 0.000(3)
C236 0.043(5) 0.036(4) 0.031(4) 0.011(3) -0.002(3) 0.002(3)
C237 0.035(4) 0.023(4) 0.043(4) 0.002(3) 0.017(3) -0.009(3)
C238 0.032(4) 0.038(4) 0.046(5) -0.001(3) 0.010(4) -0.007(3)
C239 0.053(5) 0.027(4) 0.033(4) -0.008(3) 0.010(4) -0.015(3)
C240 0.034(4) 0.038(4) 0.042(5) 0.004(3) 0.010(3) -0.004(3)
Cl3 0.089(4) 0.089(4) 0.057(4) 0.016(3) 0.015(3) 0.035(3)
Cl4 0.079(5) 0.107(6) 0.105(6) 0.032(6) 0.052(4) 0.016(4)
C307 0.075(8) 0.038(7) 0.075(8) 0.012(7) 0.033(7) 0.026(7)
C308 0.074(8) 0.036(7) 0.067(9) 0.012(7) 0.030(7) 0.026(7)
C309 0.079(8) 0.049(8) 0.071(8) 0.008(6) 0.027(7) 0.031(7)
C310 0.083(8) 0.049(7) 0.073(8) 0.012(6) 0.025(7) 0.025(7)
C311 0.082(8) 0.044(7) 0.070(8) 0.008(7) 0.032(7) 0.026(7)
C312 0.080(8) 0.048(7) 0.076(8) 0.007(6) 0.032(7) 0.034(6)
Cl5 0.064(4) 0.107(5) 0.075(4) 0.035(4) 0.026(3) 0.024(3)
Cl6 0.061(4) 0.066(3) 0.075(4) 0.012(3) 0.022(3) 0.013(3)
C313 0.054(8) 0.071(9) 0.056(8) 0.004(7) 0.017(7) 0.005(7)
C314 0.058(8) 0.063(9) 0.058(9) 0.006(8) 0.013(7) -0.005(8)
C315 0.064(8) 0.069(9) 0.057(9) -0.001(8) 0.014(7) -0.008(7)
C316 0.063(8) 0.076(9) 0.055(8) 0.001(7) 0.022(7) -0.009(7)
C317 0.063(9) 0.082(9) 0.063(9) 0.005(8) 0.027(7) -0.002(8)
C318 0.061(8) 0.084(9) 0.064(8) 0.006(8) 0.018(7) -0.002(8)
Cl1 0.060(3) 0.065(3) 0.050(3) -0.006(2) 0.025(2) -0.001(3)
Cl2 0.062(3) 0.057(3) 0.077(3) 0.007(2) 0.023(3) 0.000(2)
C301 0.045(8) 0.059(8) 0.059(9) -0.003(7) 0.020(7) 0.001(7)
C302 0.051(8) 0.061(9) 0.055(8) -0.007(8) 0.019(7) 0.007(7)
C303 0.052(7) 0.068(8) 0.055(8) -0.006(7) 0.025(7) 0.001(7)
C304 0.055(7) 0.063(8) 0.058(8) 0.000(7) 0.028(6) 0.003(7)
C305 0.052(7) 0.054(8) 0.056(7) 0.009(6) 0.027(6) 0.003(6)
C306 0.053(7) 0.053(8) 0.058(8) 0.006(7) 0.023(6) 0.000(7)

loop_
_atom_type_symbol
_atom_type_description
_atom_type_scat_dispersion_real
_atom_type_scat_dispersion_imag
_atom_type_scat_source
C C 0.0181 0.0091 'International Tables Vol C Tables 4.2.6.8 and 6.1.1.4'
H H 0.0000 0.0000 'International Tables Vol C Tables 4.2.6.8 and 6.1.1.4'
Cl Cl 0.3639 0.7018 'International Tables Vol C Tables 4.2.6.8 and 6.1.1.4'

loop_
_geom_angle_atom_site_label_1
_geom_angle_atom_site_label_2
_geom_angle_atom_site_label_3
_geom_angle
C9 C1 C2 118.7(12)
C9 C1 C5 119.8(12)
C2 C1 C5 110.8(11)
C12 C2 C1 123.6(13)
C12 C2 C3 121.4(13)
C1 C2 C3 103.4(11)
C15 C3 C2 119.4(14)
C15 C3 C4 117.1(13)
C2 C3 C4 113.0(12)
C18 C4 C5 119.4(13)
C18 C4 C3 122.0(12)
C5 C4 C3 104.6(11)
C6 C5 C4 120.7(14)
C6 C5 C1 120.4(13)
C4 C5 C1 108.1(11)
C5 C6 C7 120.8(16)
C5 C6 C20 121.5(16)
C7 C6 C20 104.0(15)
C8 C7 C6 116.6(17)
C8 C7 C22 117.6(16)
C6 C7 C22 113.8(15)
C7 C8 C9 125.7(16)
C7 C8 C25 119.9(15)
C9 C8 C25 104.3(13)
C1 C9 C10 119.7(13)
C1 C9 C8 116.6(14)
C10 C9 C8 113.2(13)
C11 C10 C9 117.8(14)
C11 C10 C26 122.9(14)
C9 C10 C26 103.9(12)
C10 C11 C12 124.9(14)
C10 C11 C29 119.5(14)
C12 C11 C29 107.4(12)
C2 C12 C11 115.0(14)
C2 C12 C13 119.4(14)
C11 C12 C13 108.5(12)
C14 C13 C30 123.8(14)
C14 C13 C12 117.0(13)
C30 C13 C12 108.2(12)
C13 C14 C15 124.0(14)
C13 C14 C33 117.8(14)
C15 C14 C33 106.1(12)
C3 C15 C14 118.6(15)
C3 C15 C16 121.6(14)
C14 C15 C16 108.6(13)
C17 C16 C34 115.8(13)
C17 C16 C15 122.2(13)
C34 C16 C15 109.9(12)
C16 C17 C37 123.5(14)
C16 C17 C18 116.9(13)
C37 C17 C18 109.1(13)
C4 C18 C19 118.7(14)
C4 C18 C17 120.0(13)
C19 C18 C17 109.1(12)
C20 C19 C18 123.7(15)
C20 C19 C38 121.7(16)
C18 C19 C38 104.9(12)
C19 C20 C21 118.0(19)
C19 C20 C6 115.7(17)
C21 C20 C6 108.0(16)
C40 C21 C20 119.9(16)
C40 C21 C22 118.5(15)
C20 C21 C22 112.6(14)
C23 C22 C21 121.7(15)
C23 C22 C7 121.1(16)
C21 C22 C7 101.4(14)
C22 C23 C24 121.4(16)
C22 C23 C42 121.6(14)
C24 C23 C42 109.0(15)
C25 C24 C23 115.9(16)
C25 C24 C44 120.3(15)
C23 C24 C44 110.6(14)
C24 C25 C26 117.3(15)
C24 C25 C8 123.8(15)
C26 C25 C8 108.6(13)
C27 C26 C10 113.5(14)
C27 C26 C25 122.9(15)
C10 C26 C25 110.0(13)
C26 C27 C45 118.6(14)
C26 C27 C28 126.4(14)
C45 C27 C28 105.1(12)
C29 C28 C27 116.9(14)
C29 C28 C47 122.2(14)
C27 C28 C47 111.1(13)
C28 C29 C30 116.2(14)
C28 C29 C11 120.4(14)
C30 C29 C11 108.6(12)
C31 C30 C13 117.7(14)
C31 C30 C29 123.4(14)
C13 C30 C29 107.0(12)
C30 C31 C32 119.2(15)
C30 C31 C48 118.6(15)
C32 C31 C48 110.1(13)
C33 C32 C50 122.8(15)
C33 C32 C31 122.5(14)
C50 C32 C31 103.8(12)
C32 C33 C14 118.9(13)
C32 C33 C34 119.2(14)
C14 C33 C34 111.0(12)
C35 C34 C16 124.7(14)
C35 C34 C33 118.4(13)
C16 C34 C33 104.4(12)
C34 C35 C51 122.2(13)
C34 C35 C36 117.2(13)
C51 C35 C36 107.0(11)
C37 C36 C53 120.5(13)
C37 C36 C35 120.7(13)
C53 C36 C35 108.3(11)
C36 C37 C17 117.9(15)
C36 C37 C38 119.6(15)
C17 C37 C38 105.2(13)
C39 C38 C37 120.0(14)
C39 C38 C19 120.7(14)
C37 C38 C19 111.4(13)
C38 C39 C54 120.9(14)
C38 C39 C40 116.5(13)
C54 C39 C40 107.2(12)
C21 C40 C39 122.5(14)
C21 C40 C41 117.9(14)
C39 C40 C41 107.4(12)
C42 C41 C55 117.0(15)
C42 C41 C40 124.6(15)
C55 C41 C40 109.1(12)
C41 C42 C23 115.1(17)
C41 C42 C43 120.8(18)
C23 C42 C43 104.4(16)
C57 C43 C44 119.8(15)
C57 C43 C42 119.7(16)
C44 C43 C42 112.8(14)
C45 C44 C43 123.3(14)
C45 C44 C24 121.4(15)
C43 C44 C24 102.9(13)
C44 C45 C27 118.8(14)
C44 C45 C46 116.7(14)
C27 C45 C46 108.6(13)
C58 C46 C47 119.1(14)
C58 C46 C45 120.2(14)
C47 C46 C45 109.2(13)
C48 C47 C46 120.6(14)
C48 C47 C28 119.2(14)
C46 C47 C28 105.7(13)
C47 C48 C49 121.4(15)
C47 C48 C31 120.2(15)
C49 C48 C31 108.0(13)
C59 C49 C48 118.9(14)
C59 C49 C50 126.1(15)
C48 C49 C50 105.6(12)
C51 C50 C32 119.1(15)
C51 C50 C49 115.9(14)
C32 C50 C49 112.2(13)
C50 C51 C52 121.4(13)
C50 C51 C35 118.3(13)
C52 C51 C35 108.1(12)
C60 C52 C53 117.6(13)
C60 C52 C51 119.4(13)
C53 C52 C51 109.0(12)
C54 C53 C52 121.1(13)
C54 C53 C36 119.3(13)
C52 C53 C36 107.6(11)
C53 C54 C39 118.9(13)
C53 C54 C55 120.5(14)
C39 C54 C55 109.8(12)
C56 C55 C41 123.6(14)
C56 C55 C54 116.3(14)
C41 C55 C54 106.4(12)
C55 C56 C60 122.4(14)
C55 C56 C57 116.3(14)
C60 C56 C57 108.8(12)
C43 C57 C58 117.2(15)
C43 C57 C56 121.3(14)
C58 C57 C56 106.7(13)
C46 C58 C59 120.3(14)
C46 C58 C57 122.6(15)
C59 C58 C57 108.1(13)
C49 C59 C58 119.2(14)
C49 C59 C60 115.4(14)
C58 C59 C60 107.6(12)
C52 C60 C56 121.9(14)
C52 C60 C59 121.5(14)
C56 C60 C59 108.3(12)
C109 C101 C102 132(2)
C109 C101 C105 119(2)
C102 C101 C105 98.9(17)
C112 C102 C103 111(2)
C112 C102 C101 110(2)
C103 C102 C101 116.8(19)
C115 C103 C102 126(2)
C115 C103 C104 123(2)
C102 C103 C104 101.6(18)
C118 C104 C105 122(2)
C118 C104 C103 119(2)
C105 C104 C103 108.3(19)
C106 C105 C104 112(2)
C106 C105 C101 121(2)
C104 C105 C101 113(2)
C105 C106 C107 119(2)
C105 C106 C120 127(2)
C107 C106 C120 103.5(17)
C108 C107 C106 124(2)
C108 C107 C122 115(2)
C106 C107 C122 109.4(16)
C107 C108 C125 131(3)
C107 C108 C109 115(2)
C125 C108 C109 104.5(18)
C101 C109 C110 115(2)
C101 C109 C108 122(2)
C110 C109 C108 110.3(19)
C111 C110 C126 129(2)
C111 C110 C109 114.9(19)
C126 C110 C109 106.9(18)
C110 C111 C112 125(2)
C110 C111 C129 106(2)
C112 C111 C129 109(2)
C102 C112 C113 124(2)
C102 C112 C111 121.2(19)
C113 C112 C111 107.4(18)
C114 C113 C130 116(2)
C114 C113 C112 124(2)
C130 C113 C112 108.1(18)
C113 C114 C133 124(2)
C113 C114 C115 113(2)
C133 C114 C115 112.6(19)
C103 C115 C114 121(2)
C103 C115 C116 117(2)
C114 C115 C116 106.2(19)
C117 C116 C115 121(2)
C117 C116 C134 126(2)
C115 C116 C134 105.7(18)
C116 C117 C118 120(2)
C116 C117 C137 115(2)
C118 C117 C137 109.7(19)
C104 C118 C117 120(2)
C104 C118 C119 124(2)
C117 C118 C119 103.6(19)
C120 C119 C138 120(2)
C120 C119 C118 115(2)
C138 C119 C118 113(2)
C119 C120 C106 119(2)
C119 C120 C121 116(2)
C106 C120 C121 114.6(19)
C140 C121 C122 115(2)
C140 C121 C120 124(2)
C122 C121 C120 102.4(19)
C123 C122 C121 123(2)
C123 C122 C107 114.7(19)
C121 C122 C107 110.2(17)
C122 C123 C124 128(2)
C122 C123 C142 121(2)
C124 C123 C142 101.4(17)
C125 C124 C123 118(2)
C125 C124 C144 114(2)
C123 C124 C144 114(2)
C124 C125 C108 113(2)
C124 C125 C126 124(2)
C108 C125 C126 111.1(19)
C127 C126 C110 123(3)
C127 C126 C125 117(2)
C110 C126 C125 106.8(18)
C126 C127 C145 124(2)
C126 C127 C128 110(2)
C145 C127 C128 118(2)
C129 C128 C147 121(3)
C129 C128 C127 124(3)
C147 C128 C127 101(2)
C128 C129 C111 128(3)
C128 C129 C130 120(3)
C111 C129 C130 106(2)
C131 C130 C113 125(2)
C131 C130 C129 116(2)
C113 C130 C129 109(2)
C130 C131 C132 116(2)
C130 C131 C148 124(2)
C132 C131 C148 100.9(18)
C133 C132 C131 122(2)
C133 C132 C150 118.3(19)
C131 C132 C150 108.4(18)
C132 C133 C114 117(2)
C132 C133 C134 129(2)
C114 C133 C134 102.9(18)
C135 C134 C133 112(2)
C135 C134 C116 118(2)
C133 C134 C116 111.8(18)
C134 C135 C151 120(2)
C134 C135 C136 118(2)
C151 C135 C136 112.0(19)
C137 C136 C153 116(2)
C137 C136 C135 123(2)
C153 C136 C135 109.8(19)
C136 C137 C138 122(2)
C136 C137 C117 121(2)
C138 C137 C117 109(2)
C139 C138 C119 125(2)
C139 C138 C137 119(2)
C119 C138 C137 105(2)
C138 C139 C154 121(2)
C138 C139 C140 116(2)
C154 C139 C140 108(2)
C121 C140 C139 119(2)
C121 C140 C141 122(2)
C139 C140 C141 109.0(18)
C142 C141 C140 122(2)
C142 C141 C155 124(2)
C140 C141 C155 106.9(17)
C141 C142 C143 117(2)
C141 C142 C123 116(2)
C143 C142 C123 112.1(18)
C157 C143 C142 120(2)
C157 C143 C144 121(2)
C142 C143 C144 107.6(19)
C145 C144 C143 115(2)
C145 C144 C124 127(2)
C143 C144 C124 104(2)
C144 C145 C127 114(2)
C144 C145 C146 127(3)
C127 C145 C146 100(2)
C158 C146 C145 114(3)
C158 C146 C147 123(2)
C145 C146 C147 112(2)
C148 C147 C128 119(2)
C148 C147 C146 119(2)
C128 C147 C146 109(2)
C147 C148 C131 118(2)
C147 C148 C149 114(2)
C131 C148 C149 119(2)
C159 C149 C150 121(2)
C159 C149 C148 130(2)
C150 C149 C148 96.6(19)
C151 C150 C149 120(2)
C151 C150 C132 112(2)
C149 C150 C132 114.9(19)
C150 C151 C135 128(2)
C150 C151 C152 121(2)
C135 C151 C152 99.5(17)
C160 C152 C153 117(2)
C160 C152 C151 116(2)
C153 C152 C151 117.1(19)
C154 C153 C136 124(2)
C154 C153 C152 120(2)
C136 C153 C152 101.4(19)
C153 C154 C139 117(2)
C153 C154 C155 122(2)
C139 C154 C155 108(2)
C156 C155 C154 120(2)
C156 C155 C141 119(2)
C154 C155 C141 108.1(19)
C155 C156 C157 117(2)
C155 C156 C160 117(2)
C157 C156 C160 116(2)
C143 C157 C158 120(2)
C143 C157 C156 123(2)
C158 C157 C156 103.3(19)
C146 C158 C159 121(2)
C146 C158 C157 123(2)
C159 C158 C157 107.1(19)
C149 C159 C158 112(2)
C149 C159 C160 118(2)
C158 C159 C160 114(2)
C152 C160 C159 124(2)
C152 C160 C156 124(2)
C159 C160 C156 98.6(19)
C209 C201 C205 125.4(7)
C209 C201 C202 122.1(6)
C205 C201 C202 109.8(6)
C212 C202 C201 126.1(6)
C212 C202 C203 124.8(6)
C201 C202 C203 106.0(6)
C215 C203 C204 124.5(6)
C215 C203 C202 123.4(6)
C204 C203 C202 109.5(6)
C218 C204 C203 125.6(6)
C218 C204 C205 124.2(6)
C203 C204 C205 106.6(6)
C206 C205 C201 124.0(7)
C206 C205 C204 125.4(6)
C201 C205 C204 108.1(6)
C205 C206 C207 112.7(6)
C205 C206 C220 112.7(6)
C207 C206 C220 133.6(7)
C208 C207 C206 125.5(7)
C207 C208 C209 118.7(6)
C207 C208 C225 120.5(6)
C209 C208 C225 120.8(6)
C201 C209 C210 112.4(6)
C201 C209 C208 112.9(6)
C210 C209 C208 134.3(6)
C211 C210 C209 127.1(6)
C210 C211 C212 116.8(6)
C210 C211 C229 122.1(6)
C212 C211 C229 121.0(6)
C202 C212 C211 114.7(6)
C202 C212 C213 111.3(6)
C211 C212 C213 133.7(6)
C214 C213 C212 124.4(6)
C213 C214 C215 119.7(6)
C213 C214 C233 118.4(6)
C215 C214 C233 121.9(6)
C203 C215 C214 115.2(6)
C203 C215 C216 110.8(6)
C214 C215 C216 133.6(6)
C217 C216 C215 126.0(6)
C216 C217 C218 118.9(6)
C216 C217 C237 121.1(6)
C218 C217 C237 119.9(6)
C204 C218 C219 111.8(6)
C204 C218 C217 113.2(6)
C219 C218 C217 134.7(6)
C220 C219 C218 125.1(7)
C219 C220 C206 120.0(6)
C219 C220 C221 118.7(6)
C206 C220 C221 121.3(6)
C224 C221 C223 109.5(6)
C224 C221 C220 114.5(6)
C223 C221 C220 109.1(6)
C224 C221 C222 107.1(6)
C223 C221 C222 108.7(6)
C220 C221 C222 107.9(6)
C226 C225 C227 106.9(5)
C226 C225 C228 108.2(6)
C227 C225 C228 109.6(6)
C226 C225 C208 114.2(6)
C227 C225 C208 108.0(6)
C228 C225 C208 109.8(5)
C211 C229 C232 110.9(5)
C211 C229 C230 112.0(6)
C232 C229 C230 107.6(6)
C211 C229 C231 107.0(6)
C232 C229 C231 111.0(6)
C230 C229 C231 108.4(6)
C236 C233 C234 106.3(6)
C236 C233 C214 113.6(6)
C234 C233 C214 107.9(5)
C236 C233 C235 107.8(6)
C234 C233 C235 109.9(6)
C214 C233 C235 111.2(5)
C239 C237 C240 110.5(6)
C239 C237 C238 106.0(6)
C240 C237 C238 107.3(6)
C239 C237 C217 111.4(6)
C240 C237 C217 108.8(5)
C238 C237 C217 112.8(6)
C308 C307 C312 120(2)
C308 C307 Cl4 122.1(13)
C312 C307 Cl4 116.9(14)
C307 C308 C309 124(2)
C307 C308 Cl3 118.9(14)
C309 C308 Cl3 117.0(13)
C308 C309 C310 115.6(19)
C311 C310 C309 120.9(19)
C310 C311 C312 122.3(18)
C307 C312 C311 116.4(18)
C318 C313 C314 115(2)
C318 C313 Cl5 124.7(15)
C314 C313 Cl5 120.0(15)
C315 C314 C313 119(2)
C315 C314 Cl6 119.3(14)
C313 C314 Cl6 122.1(16)
C314 C315 C316 125(2)
C317 C316 C315 117(2)
C316 C317 C318 117(2)
C313 C318 C317 126(2)
C306 C301 C302 122(3)
C306 C301 Cl1 122.7(19)
C302 C301 Cl1 115.2(19)
C301 C302 C303 118(2)
C301 C302 Cl2 123.0(19)
C303 C302 Cl2 118.8(19)
C304 C303 C302 114(2)
C305 C304 C303 128(2)
C304 C305 C306 116.9(19)
C301 C306 C305 120(2)

loop_
_geom_bond_atom_site_label_1
_geom_bond_atom_site_label_2
_geom_bond_distance
C1 C9 1.383(12)
C1 C2 1.456(12)
C1 C5 1.487(12)
C2 C12 1.366(12)
C2 C3 1.459(12)
C3 C15 1.345(12)
C3 C4 1.486(12)
C4 C18 1.371(12)
C4 C5 1.452(12)
C5 C6 1.376(12)
C6 C7 1.466(12)
C6 C20 1.469(12)
C7 C8 1.355(12)
C7 C22 1.481(12)
C8 C9 1.469(12)
C8 C25 1.474(12)
C9 C10 1.461(12)
C10 C11 1.367(12)
C10 C26 1.471(12)
C11 C12 1.441(12)
C11 C29 1.472(12)
C12 C13 1.467(12)
C13 C14 1.351(13)
C13 C30 1.462(12)
C14 C15 1.447(13)
C14 C33 1.450(12)
C15 C16 1.461(12)
C16 C17 1.379(12)
C16 C34 1.449(12)
C17 C37 1.463(12)
C17 C18 1.480(12)
C18 C19 1.462(12)
C19 C20 1.376(13)
C19 C38 1.481(12)
C20 C21 1.450(13)
C21 C40 1.380(12)
C21 C22 1.460(12)
C22 C23 1.379(13)
C23 C24 1.460(12)
C23 C42 1.460(12)
C24 C25 1.361(12)
C24 C44 1.476(12)
C25 C26 1.472(12)
C26 C27 1.370(12)
C27 C45 1.462(12)
C27 C28 1.464(12)
C28 C29 1.351(13)
C28 C47 1.468(12)
C29 C30 1.463(12)
C30 C31 1.338(12)
C31 C32 1.466(12)
C31 C48 1.466(12)
C32 C33 1.345(12)
C32 C50 1.455(12)
C33 C34 1.481(12)
C34 C35 1.361(12)
C35 C51 1.475(12)
C35 C36 1.491(12)
C36 C37 1.379(13)
C36 C53 1.478(12)
C37 C38 1.469(12)
C38 C39 1.368(13)
C39 C54 1.474(12)
C39 C40 1.484(12)
C40 C41 1.488(12)
C41 C42 1.379(13)
C41 C55 1.476(12)
C42 C43 1.475(13)
C43 C57 1.367(12)
C43 C44 1.474(12)
C44 C45 1.370(13)
C45 C46 1.473(12)
C46 C58 1.368(12)
C46 C47 1.439(12)
C47 C48 1.344(12)
C48 C49 1.452(12)
C49 C59 1.363(12)
C49 C50 1.460(12)
C50 C51 1.376(12)
C51 C52 1.474(12)
C52 C60 1.367(12)
C52 C53 1.457(12)
C53 C54 1.405(12)
C54 C55 1.477(12)
C55 C56 1.388(12)
C56 C60 1.442(12)
C56 C57 1.490(12)
C57 C58 1.478(12)
C58 C59 1.473(12)
C59 C60 1.477(12)
C101 C109 1.369(14)
C101 C102 1.466(14)
C101 C105 1.467(14)
C102 C112 1.350(14)
C102 C103 1.459(14)
C103 C115 1.363(14)
C103 C104 1.476(14)
C104 C118 1.336(14)
C104 C105 1.460(14)
C105 C106 1.356(15)
C106 C107 1.455(13)
C106 C120 1.465(13)
C107 C108 1.370(15)
C107 C122 1.482(13)
C108 C125 1.462(14)
C108 C109 1.483(14)
C109 C110 1.482(14)
C110 C111 1.375(14)
C110 C126 1.470(14)
C111 C112 1.462(13)
C111 C129 1.464(14)
C112 C113 1.462(14)
C113 C114 1.351(14)
C113 C130 1.455(14)
C114 C133 1.454(14)
C114 C115 1.469(14)
C115 C116 1.470(13)
C116 C117 1.369(14)
C116 C134 1.477(14)
C117 C118 1.470(14)
C117 C137 1.471(14)
C118 C119 1.471(14)
C119 C120 1.351(15)
C119 C138 1.462(14)
C120 C121 1.472(14)
C121 C140 1.363(15)
C121 C122 1.464(14)
C122 C123 1.355(14)
C123 C124 1.472(14)
C123 C142 1.476(14)
C124 C125 1.351(15)
C124 C144 1.473(14)
C125 C126 1.479(14)
C126 C127 1.366(15)
C127 C145 1.455(14)
C127 C128 1.469(14)
C128 C129 1.361(15)
C128 C147 1.468(14)
C129 C130 1.482(14)
C130 C131 1.354(14)
C131 C132 1.462(13)
C131 C148 1.468(14)
C132 C133 1.377(14)
C132 C150 1.469(14)
C133 C134 1.468(13)
C134 C135 1.360(14)
C135 C151 1.468(14)
C135 C136 1.469(14)
C136 C137 1.360(14)
C136 C153 1.462(14)
C137 C138 1.466(14)
C138 C139 1.364(14)
C139 C154 1.464(14)
C139 C140 1.465(14)
C140 C141 1.465(14)
C141 C142 1.361(14)
C141 C155 1.484(13)
C142 C143 1.472(14)
C143 C157 1.363(14)
C143 C144 1.473(14)
C144 C145 1.373(15)
C145 C146 1.465(14)
C146 C158 1.367(15)
C146 C147 1.475(14)
C147 C148 1.362(15)
C148 C149 1.486(14)
C149 C159 1.360(15)
C149 C150 1.464(14)
C150 C151 1.376(15)
C151 C152 1.483(13)
C152 C160 1.376(15)
C152 C153 1.468(14)
C153 C154 1.368(15)
C154 C155 1.465(14)
C155 C156 1.365(15)
C156 C157 1.479(14)
C156 C160 1.481(14)
C157 C158 1.470(14)
C158 C159 1.465(14)
C159 C160 1.477(14)
C201 C209 1.373(9)
C201 C205 1.381(10)
C201 C202 1.404(9)
C202 C212 1.360(9)
C202 C203 1.416(9)
C203 C215 1.370(9)
C203 C204 1.399(9)
C204 C218 1.382(9)
C204 C205 1.423(9)
C205 C206 1.366(10)
C206 C207 1.431(10)
C206 C220 1.505(10)
C207 C208 1.391(10)
C208 C209 1.487(9)
C208 C225 1.557(9)
C209 C210 1.453(10)
C210 C211 1.385(10)
C211 C212 1.484(9)
C211 C229 1.529(9)
C212 C213 1.485(9)
C213 C214 1.393(9)
C214 C215 1.443(10)
C214 C233 1.549(9)
C215 C216 1.487(9)
C216 C217 1.388(9)
C217 C218 1.482(9)
C217 C237 1.545(9)
C218 C219 1.459(10)
C219 C220 1.399(10)
C220 C221 1.546(9)
C221 C224 1.533(10)
C221 C223 1.540(10)
C221 C222 1.548(10)
C225 C226 1.519(10)
C225 C227 1.523(9)
C225 C228 1.552(10)
C229 C232 1.532(9)
C229 C230 1.540(10)
C229 C231 1.541(10)
C233 C236 1.531(9)
C233 C234 1.536(10)
C233 C235 1.550(10)
C237 C239 1.526(10)
C237 C240 1.530(10)
C237 C238 1.536(10)
Cl3 C308 1.76(2)
Cl4 C307 1.75(2)
C307 C308 1.388(9)
C307 C312 1.388(9)
C308 C309 1.389(9)
C309 C310 1.397(9)
C310 C311 1.387(9)
C311 C312 1.395(9)
Cl5 C313 1.68(2)
Cl6 C314 1.73(2)
C313 C318 1.385(9)
C313 C314 1.386(9)
C314 C315 1.385(9)
C315 C316 1.391(9)
C316 C317 1.384(10)
C317 C318 1.393(10)
Cl1 C301 1.76(2)
Cl2 C302 1.75(3)
C301 C306 1.31(3)
C301 C302 1.44(3)
C302 C303 1.44(3)
C303 C304 1.39(3)
C304 C305 1.28(3)
C305 C306 1.45(3)
